data_7217210
loop_
_publ_author_name
'Fang, Zhen-Lan'
'Wu, Xiao-Yuan'
'Yu, Rong-Min'
'Lu, Can-Zhong'

_publ_section_title
;
 A microporous cationic metal--organic framework constructed from
 metallamacrocycle-based nanocages: structures and luminescence properties
;
_journal_issue 37
_journal_name_full CrystEngComm
_journal_page_first 8769
_journal_paper_doi 10.1039/C4CE01185F
_journal_volume 16
_journal_year 2014
_chemical_formula_moiety 'C140 H129 Cu13 N50 O6'
_chemical_formula_sum 'C140 H129 Cu13 N50 O6'
_chemical_formula_weight 3436.88
_chemical_name_systematic
; 
 ? 
;
_space_group_IT_number 2
_symmetry_cell_setting triclinic
_symmetry_space_group_name_Hall '-P 1'
_symmetry_space_group_name_H-M 'P -1'
_atom_sites_solution_hydrogens geom
_atom_sites_solution_primary direct
_atom_sites_solution_secondary difmap
_audit_creation_method SHELXL-97
_cell_angle_alpha 114.561(6)
_cell_angle_beta 92.220(13)
_cell_angle_gamma 95.181(9)
_cell_formula_units_Z 1
_cell_length_a 13.008(4)
_cell_length_b 16.887(5)
_cell_length_c 18.288(7)
_cell_measurement_reflns_used 5923
_cell_measurement_temperature 293(2)
_cell_measurement_theta_max 27.4797
_cell_measurement_theta_min 3.0047
_cell_volume 3626(2)
_computing_cell_refinement 'CrystalClear (Rigaku/MSC Inc., 2005)'
_computing_data_collection 'CrystalClear (Rigaku/MSC Inc., 2005)'
_computing_data_reduction 'CrystalClear (Rigaku/MSC Inc., 2005)'
_computing_molecular_graphics 'SHELXL-97 (Sheldrick, 1997)'
_computing_publication_material 'SHELXL-97 (Sheldrick, 1997)'
_computing_structure_refinement 'SHELXL-97 (Sheldrick, 1997)'
_computing_structure_solution 'SHELXS-97 (Sheldrick, 1990)'
_diffrn_ambient_temperature 293(2)
_diffrn_detector_area_resol_mean 14.6306
_diffrn_measured_fraction_theta_full 0.986
_diffrn_measured_fraction_theta_max 0.986
_diffrn_measurement_device_type Mercury70
_diffrn_measurement_method CCD_Profile_fitting
_diffrn_radiation_monochromator graphite
_diffrn_radiation_source 'fine-focus sealed tube'
_diffrn_radiation_type MoK\a
_diffrn_radiation_wavelength 0.71073
_diffrn_reflns_av_R_equivalents 0.0530
_diffrn_reflns_av_sigmaI/netI 0.0981
_diffrn_reflns_limit_h_max 15
_diffrn_reflns_limit_h_min -14
_diffrn_reflns_limit_k_max 20
_diffrn_reflns_limit_k_min -19
_diffrn_reflns_limit_l_max 21
_diffrn_reflns_limit_l_min -21
_diffrn_reflns_number 23141
_diffrn_reflns_theta_full 25.00
_diffrn_reflns_theta_max 25.00
_diffrn_reflns_theta_min 2.06
_exptl_absorpt_coefficient_mu 1.936
_exptl_absorpt_correction_T_max 1.0000
_exptl_absorpt_correction_T_min 0.7945
_exptl_absorpt_correction_type multi-scan
_exptl_crystal_colour colourless
_exptl_crystal_density_diffrn 1.568
_exptl_crystal_density_method 'not measured'
_exptl_crystal_description sheet
_exptl_crystal_F_000 1735
_exptl_crystal_size_max 0.2200
_exptl_crystal_size_mid 0.1200
_exptl_crystal_size_min 0.1000
_refine_diff_density_max 1.455
_refine_diff_density_min -0.730
_refine_diff_density_rms 0.119
_refine_ls_extinction_method none
_refine_ls_goodness_of_fit_ref 1.079
_refine_ls_hydrogen_treatment mixed
_refine_ls_matrix_type full
_refine_ls_number_parameters 961
_refine_ls_number_reflns 12598
_refine_ls_number_restraints 13
_refine_ls_restrained_S_all 1.083
_refine_ls_R_factor_all 0.1185
_refine_ls_R_factor_gt 0.0808
_refine_ls_shift/su_max 0.000
_refine_ls_shift/su_mean 0.000
_refine_ls_structure_factor_coef Fsqd
_refine_ls_weighting_details 'calc w=1/[\s^2^(Fo^2^)+(0.0778P)^2^+11.6250P] where P=(Fo^2^+2Fc^2^)/3'
_refine_ls_weighting_scheme calc
_refine_ls_wR_factor_gt 0.1779
_refine_ls_wR_factor_ref 0.2098
_reflns_number_gt 8553
_reflns_number_total 12598
_reflns_threshold_expression >2sigma(I)
_cod_data_source_file c4ce01185f2.cif
_cod_data_source_block a
_cod_depositor_comments
;
The following automatic conversions were performed:

'_exptl_absorpt_correction_type' value 'Multi-scan' changed to
'multi-scan' according to
/usr/data/users/saulius/crontab/automatic-downloads/rss-feeds/RSC/lib/dictionaries/cif_core.dic
dictionary named 'cif_core.dic' version 2.4.2 from 2011-04-26.

Automatic conversion script
Id: cif_fix_values 2281 2013-09-26 08:29:07Z andrius 

 Adding full bibliography for 7217210.cif.
;
_cod_original_sg_symbol_H-M P-1
_cod_database_code 7217210

loop_
_symmetry_equiv_pos_as_xyz
'x, y, z'
'-x, -y, -z'

loop_
_atom_site_label
_atom_site_type_symbol
_atom_site_fract_x
_atom_site_fract_y
_atom_site_fract_z
_atom_site_U_iso_or_equiv
_atom_site_adp_type
_atom_site_occupancy
_atom_site_symmetry_multiplicity
_atom_site_calc_flag
_atom_site_refinement_flags
Cu1 Cu -0.07553(8) -0.25347(7) 0.66057(5) 0.0370(3) Uani 1 1 d .
Cu2 Cu 0.10534(8) -0.10399(7) 0.67014(5) 0.0381(3) Uani 1 1 d .
Cu3 Cu 0.0000 0.0000 1.0000 0.0427(4) Uani 1 2 d S
Cu4 Cu 0.17162(8) -0.04254(7) 0.50835(6) 0.0419(3) Uani 1 1 d .
Cu5 Cu -0.17175(8) -0.44160(7) 0.48310(6) 0.0429(3) Uani 1 1 d .
Cu6 Cu 0.50240(8) -0.22498(7) 0.54846(7) 0.0449(3) Uani 1 1 d .
Cu7 Cu 0.01049(8) -0.24795(7) 0.51490(6) 0.0426(3) Uani 1 1 d .
N1 N -0.5212(17) -0.4982(10) 0.1804(10) 0.222(11) Uani 1 1 d .
H1A H -0.4875 -0.5061 0.1376 0.267 Uiso 1 1 calc R
H1B H -0.5881 -0.5152 0.1749 0.267 Uiso 1 1 calc R
N2 N -0.2337(5) -0.3378(4) 0.5228(4) 0.0378(16) Uani 1 1 d .
N3 N -0.2094(5) -0.2691(4) 0.5991(4) 0.0334(15) Uani 1 1 d .
N4 N -0.3657(5) -0.2586(4) 0.5525(4) 0.0402(16) Uani 1 1 d .
N5 N -0.3236(8) 0.0780(6) 0.9014(5) 0.082(3) Uani 1 1 d .
H5B H -0.3813 0.0851 0.9259 0.099 Uiso 1 1 calc R
H5C H -0.2696 0.1181 0.9217 0.099 Uiso 1 1 calc R
N6 N -0.2832(14) -0.3064(10) 0.1681(8) 0.179(8) Uani 1 1 d .
H6B H -0.2530 -0.3475 0.1310 0.215 Uiso 1 1 calc R
H6C H -0.3435 -0.2932 0.1559 0.215 Uiso 1 1 calc R
N7 N -0.0288(5) -0.1421(5) 0.5241(4) 0.0398(17) Uani 1 1 d .
N8 N -0.0009(5) -0.0733(5) 0.5999(4) 0.0381(16) Uani 1 1 d .
N9 N -0.1117(5) -0.0295(5) 0.5329(4) 0.0379(16) Uani 1 1 d .
N10 N -0.0575(11) 0.2949(8) 0.8950(6) 0.122(5) Uani 1 1 d .
H10B H -0.0066 0.3096 0.9330 0.147 Uiso 1 1 calc R
H10C H -0.1089 0.3272 0.9025 0.147 Uiso 1 1 calc R
N11 N 0.0793(15) -0.4366(12) 0.9076(7) 0.191(9) Uani 1 1 d .
H11B H 0.0982 -0.4836 0.9112 0.229 Uiso 1 1 calc R
H11C H 0.0599 -0.3938 0.9502 0.229 Uiso 1 1 calc R
N12 N 0.0516(5) -0.3422(4) 0.5310(4) 0.0391(16) Uani 1 1 d .
N13 N 0.1231(5) -0.4494(4) 0.5466(4) 0.0381(16) Uani 1 1 d .
N14 N 0.0299(5) -0.3379(5) 0.6062(4) 0.0431(18) Uani 1 1 d .
N15 N 0.2288(12) -0.4982(9) 0.1824(7) 0.145(6) Uani 1 1 d .
H15A H 0.2294 -0.4593 0.1620 0.174 Uiso 1 1 calc R
H15B H 0.2462 -0.5508 0.1535 0.174 Uiso 1 1 calc R
N16 N 0.3931(9) -0.3223(8) 0.8364(7) 0.105(4) Uani 1 1 d .
H16B H 0.3896 -0.2909 0.8883 0.126 Uiso 1 1 calc R
H16C H 0.4129 -0.3751 0.8192 0.126 Uiso 1 1 calc R
N17 N 0.3713(5) -0.1879(5) 0.5542(4) 0.0411(17) Uani 1 1 d .
N18 N 0.2284(5) -0.1321(5) 0.6097(4) 0.0372(16) Uani 1 1 d .
N19 N 0.2480(5) -0.1094(5) 0.5458(4) 0.0372(16) Uani 1 1 d .
N20 N 0.4667(10) -0.1343(12) 0.2287(8) 0.161(7) Uani 1 1 d .
H20B H 0.4798 -0.1827 0.1885 0.193 Uiso 1 1 calc R
H20C H 0.4727 -0.0844 0.2238 0.193 Uiso 1 1 calc R
N21 N -0.3476(8) -0.3304(7) 0.9433(6) 0.089(3) Uani 1 1 d .
H21A H -0.3331 -0.3387 0.9868 0.107 Uiso 1 1 calc R
H21B H -0.4078 -0.3524 0.9151 0.107 Uiso 1 1 calc R
N22 N -0.0233(5) -0.1604(4) 0.7676(4) 0.0351(15) Uani 1 1 d .
N23 N 0.0626(5) -0.1046(4) 0.7704(4) 0.0346(15) Uani 1 1 d .
N24 N 0.0249(5) -0.0764(4) 0.8962(4) 0.0372(16) Uani 1 1 d .
N25 N 0.4737(6) 0.1559(6) 0.9818(5) 0.071(3) Uani 1 1 d .
H25B H 0.5053 0.1574 1.0259 0.085 Uiso 1 1 calc R
H25C H 0.5025 0.1861 0.9572 0.085 Uiso 1 1 calc R
C1 C -0.470(2) -0.4596(11) 0.2555(12) 0.156(11) Uani 1 1 d .
C2 C -0.3745(19) -0.4324(10) 0.2719(9) 0.138(8) Uani 1 1 d .
H2A H -0.3340 -0.4383 0.2282 0.165 Uiso 1 1 calc R
C3 C -0.3225(12) -0.3928(9) 0.3519(7) 0.097(5) Uani 1 1 d .
H3A H -0.2499 -0.3758 0.3594 0.116 Uiso 1 1 calc R
C4 C -0.3760(8) -0.3804(7) 0.4147(7) 0.062(3) Uani 1 1 d .
C5 C -0.4820(11) -0.4109(10) 0.4002(10) 0.125(7) Uani 1 1 d .
H5A H -0.5227 -0.4041 0.4440 0.150 Uiso 1 1 calc R
C6 C -0.5261(15) -0.4502(12) 0.3233(14) 0.165(11) Uani 1 1 d .
H6A H -0.5975 -0.4722 0.3143 0.198 Uiso 1 1 calc R
C7 C -0.3263(7) -0.3288(6) 0.4962(5) 0.046(2) Uani 1 1 d .
C8 C -0.2895(7) -0.2238(5) 0.6144(5) 0.041(2) Uani 1 1 d .
C9 C -0.2983(6) -0.1451(5) 0.6872(5) 0.0367(18) Uani 1 1 d .
C10 C -0.2179(7) -0.0799(6) 0.7214(5) 0.048(2) Uani 1 1 d .
H10A H -0.1550 -0.0857 0.6958 0.058 Uiso 1 1 calc R
C11 C -0.2241(8) -0.0053(6) 0.7921(6) 0.057(2) Uani 1 1 d .
H11A H -0.1666 0.0388 0.8141 0.068 Uiso 1 1 calc R
C12 C -0.3180(9) 0.0040(7) 0.8310(6) 0.058(3) Uani 1 1 d .
C13 C -0.3992(8) -0.0616(7) 0.7956(6) 0.059(3) Uani 1 1 d .
H13A H -0.4628 -0.0557 0.8201 0.071 Uiso 1 1 calc R
C14 C -0.3916(7) -0.1356(6) 0.7258(5) 0.047(2) Uani 1 1 d .
H14A H -0.4488 -0.1799 0.7037 0.056 Uiso 1 1 calc R
C15 C -0.2356(16) -0.2624(11) 0.2459(9) 0.110(6) Uani 1 1 d .
C16 C -0.1430(14) -0.2795(8) 0.2685(7) 0.095(5) Uani 1 1 d .
H16A H -0.1081 -0.3234 0.2301 0.114 Uiso 1 1 calc R
C17 C -0.0987(9) -0.2343(6) 0.3463(6) 0.059(3) Uani 1 1 d .
H17A H -0.0342 -0.2485 0.3608 0.071 Uiso 1 1 calc R
C18 C -0.1458(7) -0.1685(6) 0.4041(6) 0.048(2) Uani 1 1 d .
C19 C -0.2430(9) -0.1518(7) 0.3799(8) 0.075(3) Uani 1 1 d .
H19A H -0.2786 -0.1080 0.4178 0.090 Uiso 1 1 calc R
C20 C -0.2863(11) -0.1980(11) 0.3024(10) 0.106(5) Uani 1 1 d .
H20A H -0.3517 -0.1860 0.2871 0.127 Uiso 1 1 calc R
C21 C -0.0955(6) -0.1147(5) 0.4846(5) 0.041(2) Uani 1 1 d .
C22 C -0.0532(6) -0.0088(6) 0.6019(5) 0.0378(19) Uani 1 1 d .
C23 C -0.0536(7) 0.0715(5) 0.6758(5) 0.043(2) Uani 1 1 d .
C24 C 0.0241(8) 0.0973(7) 0.7390(6) 0.065(3) Uani 1 1 d .
H24A H 0.0802 0.0631 0.7319 0.078 Uiso 1 1 calc R
C25 C 0.0231(10) 0.1683(7) 0.8095(6) 0.075(3) Uani 1 1 d .
H25A H 0.0778 0.1829 0.8505 0.090 Uiso 1 1 calc R
C26 C -0.0567(11) 0.2200(8) 0.8225(6) 0.079(4) Uani 1 1 d .
C27 C -0.1379(9) 0.1958(7) 0.7613(6) 0.072(3) Uani 1 1 d .
H27A H -0.1946 0.2294 0.7698 0.086 Uiso 1 1 calc R
C28 C -0.1355(8) 0.1227(7) 0.6883(5) 0.055(2) Uani 1 1 d .
H28A H -0.1897 0.1077 0.6469 0.066 Uiso 1 1 calc R
C29 C -0.2755(8) -0.2827(6) 0.9191(6) 0.057(3) Uani 1 1 d .
C30 C -0.1813(9) -0.2479(7) 0.9623(6) 0.060(3) Uani 1 1 d .
H30A H -0.1665 -0.2564 1.0096 0.072 Uiso 1 1 calc R
C31 C -0.1067(8) -0.2007(6) 0.9391(5) 0.055(2) Uani 1 1 d .
H31A H -0.0428 -0.1762 0.9710 0.065 Uiso 1 1 calc R
C32 C -0.1264(7) -0.1893(6) 0.8680(5) 0.041(2) Uani 1 1 d .
C33 C -0.2204(7) -0.2237(6) 0.8254(5) 0.051(2) Uani 1 1 d .
H33A H -0.2350 -0.2165 0.7774 0.061 Uiso 1 1 calc R
C34 C -0.2957(8) -0.2692(7) 0.8503(7) 0.066(3) Uani 1 1 d .
H34A H -0.3611 -0.2910 0.8200 0.079 Uiso 1 1 calc R
C35 C -0.0445(6) -0.1413(5) 0.8443(4) 0.0345(18) Uani 1 1 d .
C36 C 0.0927(6) -0.0566(5) 0.8491(4) 0.0374(19) Uani 1 1 d .
C37 C 0.1896(7) 0.0037(5) 0.8840(4) 0.0380(19) Uani 1 1 d .
C38 C 0.2375(7) 0.0077(6) 0.9543(5) 0.050(2) Uani 1 1 d .
H38A H 0.2052 -0.0249 0.9804 0.060 Uiso 1 1 calc R
C39 C 0.3304(7) 0.0576(7) 0.9872(5) 0.054(2) Uani 1 1 d .
H39A H 0.3619 0.0589 1.0355 0.065 Uiso 1 1 calc R
C40 C 0.3780(7) 0.1055(6) 0.9510(6) 0.053(2) Uani 1 1 d .
C41 C 0.3315(8) 0.1010(7) 0.8788(6) 0.060(3) Uani 1 1 d .
H41A H 0.3648 0.1327 0.8522 0.072 Uiso 1 1 calc R
C42 C 0.2388(7) 0.0513(6) 0.8465(5) 0.046(2) Uani 1 1 d .
H42A H 0.2075 0.0493 0.7979 0.056 Uiso 1 1 calc R
C43 C 0.0802(15) -0.4300(11) 0.8360(8) 0.120(7) Uani 1 1 d D
C44 C 0.0821(18) -0.3487(13) 0.8342(11) 0.170(8) Uani 1 1 d DU
H44A H 0.0857 -0.2975 0.8834 0.204 Uiso 1 1 calc R
C45 C 0.0788(16) -0.3408(12) 0.7587(9) 0.144(7) Uani 1 1 d U
H45A H 0.0773 -0.2850 0.7580 0.173 Uiso 1 1 calc R
C46 C 0.0778(8) -0.4134(6) 0.6890(5) 0.052(2) Uani 1 1 d .
C47 C 0.1008(16) -0.4814(9) 0.6989(8) 0.131(7) Uani 1 1 d .
H47A H 0.1151 -0.5311 0.6527 0.158 Uiso 1 1 calc R
C48 C 0.1059(16) -0.4860(11) 0.7728(9) 0.141(8) Uani 1 1 d .
H48A H 0.1312 -0.5361 0.7750 0.169 Uiso 1 1 calc R
C49 C 0.0752(6) -0.4013(6) 0.6144(5) 0.043(2) Uani 1 1 d .
C50 C 0.1073(6) -0.4082(5) 0.4976(5) 0.0351(18) Uani 1 1 d .
C51 C 0.1464(7) -0.4293(6) 0.4196(5) 0.047(2) Uani 1 1 d .
C52 C 0.1732(17) -0.5109(11) 0.3718(9) 0.163(10) Uani 1 1 d .
H52A H 0.1769 -0.5525 0.3940 0.195 Uiso 1 1 calc R
C53 C 0.195(2) -0.5343(12) 0.2928(10) 0.188(12) Uani 1 1 d .
H53A H 0.2057 -0.5933 0.2608 0.226 Uiso 1 1 calc R
C54 C 0.2009(12) -0.4769(9) 0.2592(7) 0.090(4) Uani 1 1 d .
C55 C 0.1747(11) -0.3985(9) 0.3032(7) 0.089(4) Uani 1 1 d .
H55A H 0.1731 -0.3570 0.2807 0.107 Uiso 1 1 calc R
C56 C 0.1493(12) -0.3754(8) 0.3825(7) 0.095(5) Uani 1 1 d .
H56A H 0.1330 -0.3174 0.4122 0.114 Uiso 1 1 calc R
C57 C 0.3667(9) -0.2878(8) 0.7801(7) 0.068(3) Uani 1 1 d .
C58 C 0.3355(9) -0.2043(8) 0.8076(6) 0.070(3) Uani 1 1 d .
H58A H 0.3284 -0.1710 0.8633 0.084 Uiso 1 1 calc R
C59 C 0.3146(8) -0.1706(8) 0.7514(6) 0.066(3) Uani 1 1 d .
H59A H 0.2947 -0.1132 0.7702 0.079 Uiso 1 1 calc R
C60 C 0.3217(7) -0.2169(6) 0.6699(5) 0.046(2) Uani 1 1 d .
C61 C 0.3520(8) -0.3021(7) 0.6429(6) 0.061(3) Uani 1 1 d .
H61A H 0.3563 -0.3361 0.5869 0.073 Uiso 1 1 calc R
C62 C 0.3755(8) -0.3367(7) 0.6979(6) 0.064(3) Uani 1 1 d .
H62A H 0.3974 -0.3934 0.6795 0.076 Uiso 1 1 calc R
C63 C 0.3050(6) -0.1795(6) 0.6127(5) 0.0390(19) Uani 1 1 d .
C64 C 0.3321(7) -0.1432(6) 0.5148(5) 0.042(2) Uani 1 1 d .
C65 C 0.3721(6) -0.1388(6) 0.4433(5) 0.045(2) Uani 1 1 d .
C66 C 0.3947(9) -0.2145(8) 0.3804(6) 0.073(3) Uani 1 1 d .
H66A H 0.3885 -0.2686 0.3852 0.087 Uiso 1 1 calc R
C67 C 0.4266(10) -0.2107(10) 0.3099(7) 0.089(4) Uani 1 1 d .
H67A H 0.4419 -0.2631 0.2672 0.107 Uiso 1 1 calc R
C68 C 0.4367(10) -0.1364(12) 0.2997(8) 0.098(5) Uani 1 1 d .
C69 C 0.4195(8) -0.0607(12) 0.3631(9) 0.097(5) Uani 1 1 d .
H69A H 0.4297 -0.0068 0.3582 0.117 Uiso 1 1 calc R
C70 C 0.3878(7) -0.0612(8) 0.4340(7) 0.061(3) Uani 1 1 d .
H70A H 0.3765 -0.0076 0.4771 0.073 Uiso 1 1 calc R
O1 O -0.5153(6) -0.3205(5) 0.0867(4) 0.073(2) Uani 1 1 d .
O4A O -0.1481(17) -0.4455(14) 0.0106(11) 0.070(6) Uani 0.50 1 d P
O2 O 0.2503(15) -0.3892(11) 0.0919(10) 0.094(5) Uani 0.50 1 d P
O3 O 0.288(2) -0.2788(15) 0.9931(12) 0.160(11) Uani 0.50 1 d P
O4B O -0.1970(18) -0.4257(11) 0.0341(10) 0.071(6) Uani 0.50 1 d P

loop_
_atom_site_aniso_label
_atom_site_aniso_U_11
_atom_site_aniso_U_22
_atom_site_aniso_U_33
_atom_site_aniso_U_23
_atom_site_aniso_U_13
_atom_site_aniso_U_12
Cu1 0.0367(5) 0.0401(6) 0.0324(5) 0.0119(4) 0.0040(4) 0.0116(4)
Cu2 0.0396(6) 0.0464(6) 0.0320(5) 0.0178(5) 0.0096(4) 0.0136(5)
Cu3 0.0493(9) 0.0447(9) 0.0265(7) 0.0079(6) 0.0089(6) 0.0018(7)
Cu4 0.0367(6) 0.0527(7) 0.0512(6) 0.0333(5) 0.0066(5) 0.0204(5)
Cu5 0.0434(6) 0.0377(6) 0.0453(6) 0.0121(5) 0.0029(5) 0.0213(5)
Cu6 0.0312(5) 0.0550(7) 0.0574(7) 0.0287(6) 0.0078(5) 0.0221(5)
Cu7 0.0466(6) 0.0417(6) 0.0459(6) 0.0214(5) 0.0073(5) 0.0210(5)
N1 0.33(3) 0.118(13) 0.153(14) 0.021(11) -0.164(17) -0.050(14)
N2 0.036(4) 0.037(4) 0.037(4) 0.011(3) -0.003(3) 0.012(3)
N3 0.028(3) 0.030(3) 0.041(4) 0.011(3) 0.007(3) 0.015(3)
N4 0.032(4) 0.039(4) 0.051(4) 0.017(3) 0.000(3) 0.017(3)
N5 0.111(8) 0.062(6) 0.058(5) 0.004(5) 0.036(5) 0.024(6)
N6 0.26(2) 0.127(12) 0.112(11) 0.044(9) -0.121(12) -0.063(12)
N7 0.036(4) 0.048(4) 0.047(4) 0.028(4) 0.009(3) 0.020(3)
N8 0.037(4) 0.049(4) 0.040(4) 0.027(3) 0.009(3) 0.021(3)
N9 0.028(3) 0.047(4) 0.050(4) 0.032(4) -0.001(3) 0.009(3)
N10 0.164(12) 0.111(10) 0.059(6) -0.006(6) -0.002(7) 0.067(9)
N11 0.33(2) 0.228(18) 0.080(8) 0.102(11) 0.050(12) 0.147(18)
N12 0.043(4) 0.038(4) 0.038(4) 0.015(3) 0.008(3) 0.016(3)
N13 0.032(4) 0.039(4) 0.036(4) 0.007(3) -0.003(3) 0.012(3)
N14 0.049(4) 0.045(4) 0.035(4) 0.013(3) 0.003(3) 0.029(4)
N15 0.243(18) 0.136(11) 0.097(9) 0.065(8) 0.105(10) 0.110(12)
N16 0.122(10) 0.128(10) 0.110(8) 0.097(8) -0.019(7) 0.016(8)
N17 0.037(4) 0.058(5) 0.049(4) 0.038(4) 0.015(3) 0.023(3)
N18 0.026(3) 0.052(4) 0.043(4) 0.026(3) 0.012(3) 0.019(3)
N19 0.032(4) 0.055(4) 0.042(4) 0.034(3) 0.018(3) 0.012(3)
N20 0.155(13) 0.30(2) 0.149(11) 0.187(14) 0.112(10) 0.126(14)
N21 0.094(8) 0.086(7) 0.094(7) 0.047(6) 0.034(6) -0.016(6)
N22 0.034(4) 0.034(4) 0.033(3) 0.008(3) 0.009(3) 0.009(3)
N23 0.031(4) 0.037(4) 0.034(3) 0.011(3) 0.007(3) 0.010(3)
N24 0.041(4) 0.043(4) 0.026(3) 0.013(3) 0.007(3) 0.003(3)
N25 0.045(5) 0.082(7) 0.073(6) 0.022(5) 0.002(4) -0.007(5)
C1 0.26(3) 0.065(10) 0.093(12) -0.004(10) -0.112(17) -0.010(13)
C2 0.25(2) 0.078(11) 0.054(8) 0.016(8) -0.027(12) -0.054(13)
C3 0.128(12) 0.084(9) 0.061(7) 0.030(7) -0.026(8) -0.051(8)
C4 0.047(6) 0.049(6) 0.068(7) 0.004(5) -0.016(5) 0.014(5)
C5 0.079(10) 0.106(12) 0.128(13) -0.013(10) -0.031(9) 0.030(9)
C6 0.128(16) 0.112(14) 0.158(18) -0.031(14) -0.105(15) 0.032(12)
C7 0.039(5) 0.041(5) 0.057(5) 0.018(4) -0.003(4) 0.014(4)
C8 0.041(5) 0.037(5) 0.050(5) 0.021(4) 0.009(4) 0.014(4)
C9 0.031(4) 0.030(4) 0.048(5) 0.014(4) 0.001(4) 0.008(4)
C10 0.056(6) 0.047(5) 0.047(5) 0.018(4) 0.023(4) 0.031(5)
C11 0.064(6) 0.044(5) 0.060(6) 0.017(5) 0.006(5) 0.011(5)
C12 0.070(7) 0.052(6) 0.054(6) 0.017(5) 0.018(5) 0.033(6)
C13 0.062(7) 0.066(7) 0.051(6) 0.020(5) 0.024(5) 0.031(6)
C14 0.039(5) 0.055(6) 0.049(5) 0.022(5) 0.004(4) 0.017(4)
C15 0.156(16) 0.079(10) 0.092(11) 0.050(9) -0.064(11) -0.039(10)
C16 0.177(15) 0.050(7) 0.047(6) 0.016(6) -0.023(8) 0.000(8)
C17 0.077(7) 0.053(6) 0.054(6) 0.030(5) -0.002(5) 0.000(5)
C18 0.044(5) 0.049(6) 0.057(6) 0.030(5) -0.008(4) -0.002(4)
C19 0.061(7) 0.056(7) 0.105(9) 0.035(7) -0.024(7) 0.003(5)
C20 0.091(10) 0.115(12) 0.132(13) 0.084(11) -0.071(10) -0.016(9)
C21 0.036(5) 0.038(5) 0.054(5) 0.024(4) 0.004(4) 0.009(4)
C22 0.032(4) 0.048(5) 0.043(4) 0.026(4) 0.009(4) 0.015(4)
C23 0.052(5) 0.037(5) 0.046(5) 0.021(4) 0.012(4) 0.017(4)
C24 0.057(6) 0.065(7) 0.064(6) 0.018(6) -0.005(5) 0.021(5)
C25 0.092(9) 0.065(7) 0.051(6) 0.008(6) -0.015(6) 0.023(7)
C26 0.111(10) 0.070(8) 0.044(6) 0.009(6) -0.001(6) 0.032(7)
C27 0.075(8) 0.070(7) 0.065(7) 0.016(6) 0.009(6) 0.043(6)
C28 0.056(6) 0.068(7) 0.047(5) 0.027(5) 0.013(4) 0.022(5)
C29 0.059(6) 0.047(6) 0.060(6) 0.017(5) 0.023(5) 0.001(5)
C30 0.076(7) 0.060(6) 0.050(6) 0.031(5) 0.022(5) -0.003(5)
C31 0.061(6) 0.056(6) 0.046(5) 0.021(5) 0.004(5) 0.009(5)
C32 0.041(5) 0.042(5) 0.035(4) 0.010(4) 0.011(4) 0.007(4)
C33 0.054(6) 0.058(6) 0.042(5) 0.022(5) 0.004(4) 0.003(5)
C34 0.051(6) 0.073(7) 0.071(7) 0.029(6) 0.009(5) 0.001(5)
C35 0.042(5) 0.036(4) 0.024(4) 0.010(3) 0.010(3) 0.007(4)
C36 0.042(5) 0.038(5) 0.027(4) 0.008(4) 0.006(3) 0.006(4)
C37 0.047(5) 0.038(5) 0.026(4) 0.008(4) 0.005(4) 0.012(4)
C38 0.039(5) 0.063(6) 0.046(5) 0.021(5) -0.002(4) 0.000(4)
C39 0.054(6) 0.068(7) 0.039(5) 0.023(5) -0.005(4) 0.001(5)
C40 0.041(5) 0.049(6) 0.050(5) 0.003(5) -0.004(4) 0.006(4)
C41 0.058(6) 0.057(6) 0.057(6) 0.017(5) 0.016(5) -0.001(5)
C42 0.056(6) 0.055(6) 0.034(4) 0.025(4) 0.005(4) 0.004(5)
C43 0.200(18) 0.139(14) 0.062(8) 0.066(9) 0.026(9) 0.099(13)
C44 0.235(17) 0.197(16) 0.096(11) 0.061(11) 0.028(11) 0.116(14)
C45 0.236(16) 0.150(13) 0.083(9) 0.063(9) 0.037(10) 0.120(12)
C46 0.069(6) 0.055(6) 0.032(4) 0.012(4) 0.009(4) 0.034(5)
C47 0.26(2) 0.090(10) 0.089(9) 0.060(8) 0.073(12) 0.111(13)
C48 0.27(2) 0.129(13) 0.087(10) 0.086(10) 0.059(13) 0.113(15)
C49 0.034(4) 0.049(5) 0.045(5) 0.015(4) 0.003(4) 0.018(4)
C50 0.031(4) 0.032(4) 0.039(4) 0.011(4) 0.005(3) 0.009(3)
C51 0.043(5) 0.040(5) 0.056(5) 0.016(4) 0.016(4) 0.014(4)
C52 0.31(3) 0.139(14) 0.108(11) 0.081(11) 0.129(14) 0.175(17)
C53 0.38(3) 0.127(14) 0.117(13) 0.076(12) 0.147(18) 0.16(2)
C54 0.131(12) 0.088(9) 0.066(7) 0.035(7) 0.046(8) 0.054(9)
C55 0.121(11) 0.109(10) 0.072(7) 0.063(8) 0.045(8) 0.052(9)
C56 0.164(13) 0.083(8) 0.079(8) 0.053(7) 0.075(9) 0.090(9)
C57 0.074(8) 0.074(8) 0.075(7) 0.053(7) -0.007(6) 0.005(6)
C58 0.071(7) 0.104(9) 0.063(6) 0.057(7) 0.016(5) 0.033(7)
C59 0.074(7) 0.094(8) 0.062(6) 0.054(6) 0.025(5) 0.054(7)
C60 0.037(5) 0.063(6) 0.054(5) 0.037(5) 0.001(4) 0.018(4)
C61 0.062(7) 0.062(7) 0.070(7) 0.040(6) -0.002(5) 0.014(5)
C62 0.072(7) 0.052(6) 0.073(7) 0.031(6) 0.001(6) 0.019(5)
C63 0.028(4) 0.050(5) 0.042(4) 0.018(4) 0.010(3) 0.021(4)
C64 0.042(5) 0.049(5) 0.045(5) 0.024(4) 0.005(4) 0.022(4)
C65 0.028(4) 0.069(6) 0.053(5) 0.037(5) 0.009(4) 0.016(4)
C66 0.085(8) 0.087(8) 0.063(7) 0.041(6) 0.031(6) 0.040(7)
C67 0.093(10) 0.128(12) 0.078(8) 0.063(8) 0.056(7) 0.048(9)
C68 0.081(9) 0.183(16) 0.086(9) 0.099(11) 0.044(7) 0.061(10)
C69 0.049(7) 0.184(16) 0.143(12) 0.143(13) 0.045(7) 0.047(8)
C70 0.044(6) 0.087(8) 0.084(7) 0.064(7) 0.022(5) 0.020(5)
O1 0.090(6) 0.067(5) 0.046(4) 0.009(3) 0.024(4) -0.010(4)
O4A 0.109(16) 0.080(15) 0.053(10) 0.052(11) 0.024(9) 0.037(11)
O2 0.122(15) 0.077(11) 0.091(12) 0.036(10) 0.019(11) 0.040(11)
O3 0.27(3) 0.115(17) 0.088(13) 0.062(13) -0.029(16) -0.079(18)
O4B 0.132(19) 0.028(8) 0.047(10) 0.010(7) -0.031(10) 0.023(10)

loop_
_atom_type_symbol
_atom_type_description
_atom_type_scat_dispersion_real
_atom_type_scat_dispersion_imag
_atom_type_scat_source
C C 0.0033 0.0016 'International Tables Vol C Tables 4.2.6.8 and 6.1.1.4'
H H 0.0000 0.0000 'International Tables Vol C Tables 4.2.6.8 and 6.1.1.4'
N N 0.0061 0.0033 'International Tables Vol C Tables 4.2.6.8 and 6.1.1.4'
O O 0.0106 0.0060 'International Tables Vol C Tables 4.2.6.8 and 6.1.1.4'
Cu Cu 0.3201 1.2651 'International Tables Vol C Tables 4.2.6.8 and 6.1.1.4'

loop_
_geom_angle_atom_site_label_1
_geom_angle_atom_site_label_2
_geom_angle_atom_site_label_3
_geom_angle
_geom_angle_site_symmetry_1
_geom_angle_site_symmetry_3
N3 Cu1 N22 128.5(2) . .
N3 Cu1 N14 117.6(3) . .
N22 Cu1 N14 113.8(3) . .
N3 Cu1 Cu7 83.28(19) . .
N22 Cu1 Cu7 118.8(2) . .
N14 Cu1 Cu7 62.2(2) . .
N23 Cu2 N18 135.5(3) . .
N23 Cu2 N8 117.9(3) . .
N18 Cu2 N8 106.5(3) . .
N23 Cu2 Cu7 118.3(2) . .
N18 Cu2 Cu7 79.6(2) . .
N8 Cu2 Cu7 61.89(19) . .
N24 Cu3 N24 180.000(2) . 2_557
N19 Cu4 N9 172.5(3) . 2_556
N13 Cu5 N2 171.1(3) 2_546 .
N17 Cu6 N4 175.0(3) . 1_655
N7 Cu7 N12 166.9(3) . .
N7 Cu7 Cu1 99.3(2) . .
N12 Cu7 Cu1 69.6(2) . .
N7 Cu7 Cu2 70.1(2) . .
N12 Cu7 Cu2 98.3(2) . .
Cu1 Cu7 Cu2 65.84(4) . .
C1 N1 H1A 120.0 . .
C1 N1 H1B 120.0 . .
H1A N1 H1B 120.0 . .
C7 N2 N3 107.0(6) . .
C7 N2 Cu5 124.8(6) . .
N3 N2 Cu5 125.0(5) . .
C8 N3 N2 106.1(6) . .
C8 N3 Cu1 132.5(6) . .
N2 N3 Cu1 121.4(4) . .
C7 N4 C8 103.9(6) . .
C7 N4 Cu6 127.5(6) . 1_455
C8 N4 Cu6 128.4(5) . 1_455
C12 N5 H5B 120.0 . .
C12 N5 H5C 120.0 . .
H5B N5 H5C 120.0 . .
C15 N6 H6B 120.0 . .
C15 N6 H6C 120.0 . .
H6B N6 H6C 120.0 . .
C21 N7 N8 107.6(6) . .
C21 N7 Cu7 137.0(6) . .
N8 N7 Cu7 113.7(5) . .
C22 N8 N7 105.6(6) . .
C22 N8 Cu2 141.5(6) . .
N7 N8 Cu2 112.9(4) . .
C22 N9 C21 104.5(6) . .
C22 N9 Cu4 130.7(6) . 2_556
C21 N9 Cu4 122.5(5) . 2_556
C26 N10 H10B 120.0 . .
C26 N10 H10C 120.0 . .
H10B N10 H10C 120.0 . .
C43 N11 H11B 120.0 . .
C43 N11 H11C 120.0 . .
H11B N11 H11C 120.0 . .
C50 N12 N14 107.4(6) . .
C50 N12 Cu7 139.8(6) . .
N14 N12 Cu7 112.2(5) . .
C50 N13 C49 103.2(6) . .
C50 N13 Cu5 126.3(5) . 2_546
C49 N13 Cu5 129.1(6) . 2_546
C49 N14 N12 106.1(6) . .
C49 N14 Cu1 139.2(6) . .
N12 N14 Cu1 113.8(4) . .
C54 N15 H15A 120.0 . .
C54 N15 H15B 120.0 . .
H15A N15 H15B 120.0 . .
C57 N16 H16B 120.0 . .
C57 N16 H16C 120.0 . .
H16B N16 H16C 120.0 . .
C64 N17 C63 104.2(6) . .
C64 N17 Cu6 126.9(6) . .
C63 N17 Cu6 127.0(5) . .
C63 N18 N19 105.0(6) . .
C63 N18 Cu2 131.7(5) . .
N19 N18 Cu2 123.2(4) . .
C64 N19 N18 107.9(6) . .
C64 N19 Cu4 124.3(5) . .
N18 N19 Cu4 127.8(5) . .
C68 N20 H20B 120.0 . .
C68 N20 H20C 120.0 . .
H20B N20 H20C 120.0 . .
C29 N21 H21A 120.0 . .
C29 N21 H21B 120.0 . .
H21A N21 H21B 120.0 . .
C35 N22 N23 107.5(6) . .
C35 N22 Cu1 135.2(6) . .
N23 N22 Cu1 117.0(4) . .
C36 N23 N22 106.2(6) . .
C36 N23 Cu2 134.9(6) . .
N22 N23 Cu2 118.7(5) . .
C35 N24 C36 105.3(6) . .
C35 N24 Cu3 124.7(5) . .
C36 N24 Cu3 124.9(6) . .
C40 N25 H25B 120.0 . .
C40 N25 H25C 120.0 . .
H25B N25 H25C 120.0 . .
C2 C1 N1 127(3) . .
C2 C1 C6 115.0(15) . .
N1 C1 C6 118(3) . .
C1 C2 C3 125(2) . .
C1 C2 H2A 117.5 . .
C3 C2 H2A 117.5 . .
C4 C3 C2 119.8(15) . .
C4 C3 H3A 120.1 . .
C2 C3 H3A 120.1 . .
C3 C4 C5 117.8(12) . .
C3 C4 C7 119.6(10) . .
C5 C4 C7 122.3(12) . .
C6 C5 C4 119.7(19) . .
C6 C5 H5A 120.1 . .
C4 C5 H5A 120.1 . .
C5 C6 C1 123(2) . .
C5 C6 H6A 118.7 . .
C1 C6 H6A 118.7 . .
N2 C7 N4 110.9(7) . .
N2 C7 C4 125.2(8) . .
N4 C7 C4 123.6(7) . .
N3 C8 N4 112.0(7) . .
N3 C8 C9 125.7(8) . .
N4 C8 C9 122.4(7) . .
C10 C9 C14 118.1(7) . .
C10 C9 C8 122.1(7) . .
C14 C9 C8 119.8(8) . .
C9 C10 C11 122.8(9) . .
C9 C10 H10A 118.6 . .
C11 C10 H10A 118.6 . .
C10 C11 C12 119.1(10) . .
C10 C11 H11A 120.5 . .
C12 C11 H11A 120.5 . .
C13 C12 N5 123.4(10) . .
C13 C12 C11 117.8(9) . .
N5 C12 C11 118.9(11) . .
C12 C13 C14 122.5(9) . .
C12 C13 H13A 118.7 . .
C14 C13 H13A 118.7 . .
C13 C14 C9 119.8(9) . .
C13 C14 H14A 120.1 . .
C9 C14 H14A 120.1 . .
C16 C15 N6 122.9(19) . .
C16 C15 C20 119.2(12) . .
N6 C15 C20 117.9(18) . .
C15 C16 C17 121.0(14) . .
C15 C16 H16A 119.5 . .
C17 C16 H16A 119.5 . .
C16 C17 C18 121.6(11) . .
C16 C17 H17A 119.2 . .
C18 C17 H17A 119.2 . .
C17 C18 C19 116.8(9) . .
C17 C18 C21 122.1(8) . .
C19 C18 C21 120.9(9) . .
C20 C19 C18 120.7(12) . .
C20 C19 H19A 119.6 . .
C18 C19 H19A 119.6 . .
C19 C20 C15 120.6(12) . .
C19 C20 H20A 119.7 . .
C15 C20 H20A 119.7 . .
N7 C21 N9 109.5(7) . .
N7 C21 C18 124.7(8) . .
N9 C21 C18 125.7(7) . .
N8 C22 N9 112.8(7) . .
N8 C22 C23 121.7(7) . .
N9 C22 C23 125.2(7) . .
C28 C23 C24 117.1(8) . .
C28 C23 C22 121.2(8) . .
C24 C23 C22 121.6(8) . .
C25 C24 C23 123.1(9) . .
C25 C24 H24A 118.4 . .
C23 C24 H24A 118.4 . .
C24 C25 C26 120.5(10) . .
C24 C25 H25A 119.7 . .
C26 C25 H25A 119.7 . .
C25 C26 N10 121.0(11) . .
C25 C26 C27 118.5(9) . .
N10 C26 C27 120.5(11) . .
C28 C27 C26 120.4(9) . .
C28 C27 H27A 119.8 . .
C26 C27 H27A 119.8 . .
C27 C28 C23 120.3(9) . .
C27 C28 H28A 119.8 . .
C23 C28 H28A 119.8 . .
C30 C29 N21 120.8(10) . .
C30 C29 C34 117.9(10) . .
N21 C29 C34 121.3(11) . .
C29 C30 C31 122.2(9) . .
C29 C30 H30A 118.9 . .
C31 C30 H30A 118.9 . .
C30 C31 C32 119.6(9) . .
C30 C31 H31A 120.2 . .
C32 C31 H31A 120.2 . .
C33 C32 C31 117.9(9) . .
C33 C32 C35 124.2(8) . .
C31 C32 C35 117.9(8) . .
C32 C33 C34 122.0(9) . .
C32 C33 H33A 119.0 . .
C34 C33 H33A 119.0 . .
C29 C34 C33 120.2(10) . .
C29 C34 H34A 119.9 . .
C33 C34 H34A 119.9 . .
N24 C35 N22 110.5(7) . .
N24 C35 C32 124.6(7) . .
N22 C35 C32 124.7(7) . .
N23 C36 N24 110.5(7) . .
N23 C36 C37 127.2(7) . .
N24 C36 C37 122.1(7) . .
C38 C37 C42 118.1(8) . .
C38 C37 C36 118.3(8) . .
C42 C37 C36 123.4(7) . .
C39 C38 C37 121.6(9) . .
C39 C38 H38A 119.2 . .
C37 C38 H38A 119.2 . .
C40 C39 C38 120.3(9) . .
C40 C39 H39A 119.9 . .
C38 C39 H39A 119.9 . .
C39 C40 N25 122.0(9) . .
C39 C40 C41 119.0(9) . .
N25 C40 C41 118.9(10) . .
C42 C41 C40 120.4(9) . .
C42 C41 H41A 119.8 . .
C40 C41 H41A 119.8 . .
C41 C42 C37 120.7(8) . .
C41 C42 H42A 119.7 . .
C37 C42 H42A 119.7 . .
C48 C43 N11 125.2(14) . .
C48 C43 C44 112.1(14) . .
N11 C43 C44 120.1(16) . .
C43 C44 C45 120.9(16) . .
C43 C44 H44A 119.6 . .
C45 C44 H44A 119.6 . .
C46 C45 C44 119.5(15) . .
C46 C45 H45A 120.2 . .
C44 C45 H45A 120.2 . .
C47 C46 C45 113.7(11) . .
C47 C46 C49 127.5(9) . .
C45 C46 C49 117.1(10) . .
C46 C47 C48 123.8(12) . .
C46 C47 H47A 118.1 . .
C48 C47 H47A 118.1 . .
C43 C48 C47 125.0(13) . .
C43 C48 H48A 117.5 . .
C47 C48 H48A 117.5 . .
N14 C49 N13 111.7(7) . .
N14 C49 C46 122.7(7) . .
N13 C49 C46 125.4(7) . .
N12 C50 N13 111.5(7) . .
N12 C50 C51 122.0(7) . .
N13 C50 C51 126.5(7) . .
C56 C51 C52 112.9(10) . .
C56 C51 C50 123.7(8) . .
C52 C51 C50 122.9(10) . .
C51 C52 C53 122.2(13) . .
C51 C52 H52A 118.9 . .
C53 C52 H52A 118.9 . .
C54 C53 C52 122.6(14) . .
C54 C53 H53A 118.7 . .
C52 C53 H53A 118.7 . .
C55 C54 C53 116.3(11) . .
C55 C54 N15 120.7(12) . .
C53 C54 N15 122.9(12) . .
C54 C55 C56 121.1(11) . .
C54 C55 H55A 119.5 . .
C56 C55 H55A 119.5 . .
C51 C56 C55 124.6(10) . .
C51 C56 H56A 117.7 . .
C55 C56 H56A 117.7 . .
C58 C57 C62 120.3(9) . .
C58 C57 N16 119.8(11) . .
C62 C57 N16 119.9(11) . .
C57 C58 C59 118.5(10) . .
C57 C58 H58A 120.8 . .
C59 C58 H58A 120.8 . .
C60 C59 C58 123.0(10) . .
C60 C59 H59A 118.5 . .
C58 C59 H59A 118.5 . .
C59 C60 C61 117.8(8) . .
C59 C60 C63 122.5(8) . .
C61 C60 C63 119.7(8) . .
C62 C61 C60 120.4(10) . .
C62 C61 H61A 119.8 . .
C60 C61 H61A 119.8 . .
C61 C62 C57 120.0(9) . .
C61 C62 H62A 120.0 . .
C57 C62 H62A 120.0 . .
N18 C63 N17 111.6(7) . .
N18 C63 C60 126.9(7) . .
N17 C63 C60 121.5(7) . .
N19 C64 N17 111.4(7) . .
N19 C64 C65 123.7(7) . .
N17 C64 C65 124.8(7) . .
C66 C65 C70 117.4(9) . .
C66 C65 C64 119.8(9) . .
C70 C65 C64 122.9(9) . .
C65 C66 C67 119.4(11) . .
C65 C66 H66A 120.3 . .
C67 C66 H66A 120.3 . .
C68 C67 C66 122.9(13) . .
C68 C67 H67A 118.5 . .
C66 C67 H67A 118.5 . .
C67 C68 C69 117.9(11) . .
C67 C68 N20 122.1(15) . .
C69 C68 N20 120.0(15) . .
C68 C69 C70 121.3(13) . .
C68 C69 H69A 119.4 . .
C70 C69 H69A 119.4 . .
C69 C70 C65 121.0(12) . .
C69 C70 H70A 119.5 . .
C65 C70 H70A 119.5 . .

loop_
_geom_bond_atom_site_label_1
_geom_bond_atom_site_label_2
_geom_bond_distance
_geom_bond_site_symmetry_2
Cu1 N3 1.971(6) .
Cu1 N22 1.978(6) .
Cu1 N14 2.045(6) .
Cu1 Cu7 2.9624(17) .
Cu2 N23 1.941(6) .
Cu2 N18 1.962(6) .
Cu2 N8 2.092(6) .
Cu2 Cu7 2.9902(17) .
Cu3 N24 1.860(6) .
Cu3 N24 1.860(6) 2_557
Cu4 N19 1.877(6) .
Cu4 N9 1.882(6) 2_556
Cu5 N13 1.868(6) 2_546
Cu5 N2 1.868(6) .
Cu6 N17 1.862(6) .
Cu6 N4 1.864(6) 1_655
Cu7 N7 1.846(6) .
Cu7 N12 1.854(6) .
N1 C1 1.365(18) .
N1 H1A 0.8800 .
N1 H1B 0.8800 .
N2 C7 1.327(10) .
N2 N3 1.395(9) .
N3 C8 1.318(9) .
N4 C7 1.364(10) .
N4 C8 1.365(10) .
N4 Cu6 1.864(6) 1_455
N5 C12 1.383(12) .
N5 H5B 0.8800 .
N5 H5C 0.8800 .
N6 C15 1.389(16) .
N6 H6B 0.8800 .
N6 H6C 0.8800 .
N7 C21 1.339(10) .
N7 N8 1.395(9) .
N8 C22 1.323(9) .
N9 C22 1.345(10) .
N9 C21 1.381(10) .
N9 Cu4 1.882(6) 2_556
N10 C26 1.403(14) .
N10 H10B 0.8800 .
N10 H10C 0.8800 .
N11 C43 1.359(15) .
N11 H11B 0.8800 .
N11 H11C 0.8800 .
N12 C50 1.325(9) .
N12 N14 1.387(9) .
N13 C50 1.364(10) .
N13 C49 1.378(10) .
N13 Cu5 1.868(6) 2_546
N14 C49 1.326(10) .
N15 C54 1.369(14) .
N15 H15A 0.8800 .
N15 H15B 0.8800 .
N16 C57 1.421(12) .
N16 H16B 0.8800 .
N16 H16C 0.8800 .
N17 C64 1.357(9) .
N17 C63 1.368(10) .
N18 C63 1.346(9) .
N18 N19 1.397(8) .
N19 C64 1.319(10) .
N20 C68 1.384(13) .
N20 H20B 0.8800 .
N20 H20C 0.8800 .
N21 C29 1.384(12) .
N21 H21A 0.8800 .
N21 H21B 0.8800 .
N22 C35 1.347(9) .
N22 N23 1.380(9) .
N23 C36 1.345(9) .
N24 C35 1.344(10) .
N24 C36 1.371(10) .
N25 C40 1.395(12) .
N25 H25B 0.8800 .
N25 H25C 0.8800 .
C1 C2 1.26(3) .
C1 C6 1.43(3) .
C2 C3 1.441(19) .
C2 H2A 0.9500 .
C3 C4 1.317(16) .
C3 H3A 0.9500 .
C4 C5 1.403(17) .
C4 C7 1.464(13) .
C5 C6 1.36(2) .
C5 H5A 0.9500 .
C6 H6A 0.9500 .
C8 C9 1.457(11) .
C9 C10 1.366(12) .
C9 C14 1.415(11) .
C10 C11 1.392(12) .
C10 H10A 0.9500 .
C11 C12 1.426(14) .
C11 H11A 0.9500 .
C12 C13 1.380(15) .
C13 C14 1.380(12) .
C13 H13A 0.9500 .
C14 H14A 0.9500 .
C15 C16 1.35(2) .
C15 C20 1.39(2) .
C16 C17 1.376(14) .
C16 H16A 0.9500 .
C17 C18 1.388(13) .
C17 H17A 0.9500 .
C18 C19 1.413(13) .
C18 C21 1.459(12) .
C19 C20 1.369(18) .
C19 H19A 0.9500 .
C20 H20A 0.9500 .
C22 C23 1.464(11) .
C23 C28 1.399(12) .
C23 C24 1.400(13) .
C24 C25 1.349(14) .
C24 H24A 0.9500 .
C25 C26 1.381(15) .
C25 H25A 0.9500 .
C26 C27 1.409(15) .
C27 C28 1.395(13) .
C27 H27A 0.9500 .
C28 H28A 0.9500 .
C29 C30 1.371(14) .
C29 C34 1.389(14) .
C30 C31 1.389(13) .
C30 H30A 0.9500 .
C31 C32 1.409(12) .
C31 H31A 0.9500 .
C32 C33 1.364(12) .
C32 C35 1.467(12) .
C33 C34 1.395(14) .
C33 H33A 0.9500 .
C34 H34A 0.9500 .
C36 C37 1.482(12) .
C37 C38 1.380(11) .
C37 C42 1.387(12) .
C38 C39 1.367(13) .
C38 H38A 0.9500 .
C39 C40 1.366(14) .
C39 H39A 0.9500 .
C40 C41 1.400(14) .
C41 C42 1.363(13) .
C41 H41A 0.9500 .
C42 H42A 0.9500 .
C43 C48 1.232(17) .
C43 C44 1.385(16) .
C44 C45 1.44(2) .
C44 H44A 0.9500 .
C45 C46 1.350(17) .
C45 H45A 0.9500 .
C46 C47 1.294(14) .
C46 C49 1.459(12) .
C47 C48 1.386(17) .
C47 H47A 0.9500 .
C48 H48A 0.9500 .
C50 C51 1.445(11) .
C51 C56 1.342(13) .
C51 C52 1.376(15) .
C52 C53 1.377(18) .
C52 H52A 0.9500 .
C53 C54 1.346(19) .
C53 H53A 0.9500 .
C54 C55 1.317(16) .
C55 C56 1.398(14) .
C55 H55A 0.9500 .
C56 H56A 0.9500 .
C57 C58 1.392(15) .
C57 C62 1.398(14) .
C58 C59 1.394(12) .
C58 H58A 0.9500 .
C59 C60 1.377(13) .
C59 H59A 0.9500 .
C60 C61 1.414(13) .
C60 C63 1.448(11) .
C61 C62 1.394(13) .
C61 H61A 0.9500 .
C62 H62A 0.9500 .
C64 C65 1.453(11) .
C65 C66 1.383(13) .
C65 C70 1.390(13) .
C66 C67 1.395(14) .
C66 H66A 0.9500 .
C67 C68 1.338(19) .
C67 H67A 0.9500 .
C68 C69 1.37(2) .
C69 C70 1.378(14) .
C69 H69A 0.9500 .
C70 H70A 0.9500 .
O4A O4B 0.80(2) .
